data_7026693
loop_
_publ_author_name
'Chen, Tsun-Ren'
'Lee, Hsiu-Pen'
'Chen, Jhy-Der'
'Chen, Kelvin H.-C.'

_publ_section_title
;
 An 18+\d iridium dimer releasing metalloradicals spontaneously.
;
_journal_issue 40
_journal_name_full 'Dalton transactions (Cambridge, England : 2003)'
_journal_page_first 9458
_journal_page_last 9461
_journal_paper_doi 10.1039/c0dt00605j
_journal_volume 39
_journal_year 2010
_chemical_formula_moiety 'C41 H23 F4 Ir N2 O4'
_chemical_formula_sum 'C41 H23 F4 Ir N2 O4'
_chemical_formula_weight 875.81
_space_group_IT_number 2
_symmetry_cell_setting triclinic
_symmetry_Int_Tables_number 2
_symmetry_space_group_name_Hall '-P 1'
_symmetry_space_group_name_H-M 'P -1'
_atom_sites_solution_hydrogens geom
_atom_sites_solution_primary direct
_atom_sites_solution_secondary difmap
_audit_creation_method SHELXL-97
_cell_angle_alpha 102.358(2)
_cell_angle_beta 95.205(2)
_cell_angle_gamma 94.203(2)
_cell_formula_units_Z 4
_cell_length_a 12.0381(3)
_cell_length_b 14.6705(4)
_cell_length_c 19.5320(5)
_cell_measurement_reflns_used 14506
_cell_measurement_temperature 120(2)
_cell_measurement_theta_max 29.2931
_cell_measurement_theta_min 2.7624
_cell_volume 3340.36(15)
_computing_cell_refinement
;
CrysAlis RED, Oxford Diffraction Ltd.,
Version 1.171.32.29 (release 10-06-2008 CrysAlis171 .NET)
(compiled Jun 10 2008,16:49:55)
;
_computing_data_collection
;
CrysAlis CCD, Oxford Diffraction Ltd.,
Version 1.171.32.29 (release 10-06-2008 CrysAlis171 .NET)
(compiled Jun 10 2008,16:49:55)
;
_computing_data_reduction
;
CrysAlis RED, Oxford Diffraction Ltd.,
Version 1.171.32.29 (release 10-06-2008 CrysAlis171 .NET)
(compiled Jun 10 2008,16:49:55)
;
_computing_molecular_graphics 'Bruker SHELXTL'
_computing_publication_material 'Bruker SHELXTL'
_computing_structure_refinement 'SHELXL-97 (Sheldrick, 1997)'
_computing_structure_solution 'SHELXS-97 (Sheldrick, 1990)'
_diffrn_ambient_temperature 120(2)
_diffrn_measured_fraction_theta_full 0.998
_diffrn_measured_fraction_theta_max 0.838
_diffrn_measurement_device_type 'CCD detector'
_diffrn_measurement_method '\w scans'
_diffrn_radiation_monochromator graphite
_diffrn_radiation_probe x-ray
_diffrn_radiation_type MoK\a
_diffrn_radiation_wavelength 0.71073
_diffrn_reflns_av_R_equivalents 0.0362
_diffrn_reflns_av_sigmaI/netI 0.0845
_diffrn_reflns_limit_h_max 16
_diffrn_reflns_limit_h_min -16
_diffrn_reflns_limit_k_max 19
_diffrn_reflns_limit_k_min -19
_diffrn_reflns_limit_l_max 26
_diffrn_reflns_limit_l_min -26
_diffrn_reflns_number 29949
_diffrn_reflns_theta_full 26.00
_diffrn_reflns_theta_max 29.38
_diffrn_reflns_theta_min 2.77
_diffrn_source 'fine-focus sealed tube'
_exptl_absorpt_coefficient_mu 4.067
_exptl_absorpt_correction_T_max 1.00000
_exptl_absorpt_correction_T_min 0.70376
_exptl_absorpt_correction_type multi-scan
_exptl_absorpt_process_details
;
CrysAlisPro, Oxford Diffraction Ltd.,
Version 1.171.33.48 (release 15-09-2009 CrysAlis171 .NET)
(compiled Sep 15 2009,11:49:04)
Empirical absorption correction using spherical harmonics,
implemented in SCALE3 ABSPACK scaling algorithm.
;
_exptl_crystal_colour brown
_exptl_crystal_density_diffrn 1.742
_exptl_crystal_density_method 'not measured'
_exptl_crystal_description parallelepiped
_exptl_crystal_F_000 1712
_exptl_crystal_size_max 0.44
_exptl_crystal_size_mid 0.28
_exptl_crystal_size_min 0.26
_refine_diff_density_max 3.243
_refine_diff_density_min -7.492
_refine_diff_density_rms 0.170
_refine_ls_extinction_method none
_refine_ls_goodness_of_fit_ref 1.132
_refine_ls_matrix_type full
_refine_ls_number_parameters 911
_refine_ls_number_reflns 15412
_refine_ls_number_restraints 0
_refine_ls_restrained_S_all 1.132
_refine_ls_R_factor_all 0.0874
_refine_ls_R_factor_gt 0.0516
_refine_ls_shift/su_max 0.001
_refine_ls_shift/su_mean 0.000
_refine_ls_structure_factor_coef Fsqd
_refine_ls_weighting_details 'calc w=1/[\s^2^(Fo^2^)+(0.0534P)^2^+0.0000P] where P=(Fo^2^+2Fc^2^)/3'
_refine_ls_weighting_scheme calc
_refine_ls_wR_factor_gt 0.1161
_refine_ls_wR_factor_ref 0.1225
_reflns_number_gt 9910
_reflns_number_total 15412
_reflns_threshold_expression >2sigma(I)
_cod_data_source_file c0dt00605j.txt
_cod_data_source_block 4
_cod_original_cell_volume 3340.35(15)
_cod_database_code 7026693

loop_
_symmetry_equiv_pos_as_xyz
'x, y, z'
'-x, -y, -z'

loop_
_atom_site_label
_atom_site_type_symbol
_atom_site_fract_x
_atom_site_fract_y
_atom_site_fract_z
_atom_site_U_iso_or_equiv
_atom_site_adp_type
_atom_site_occupancy
_atom_site_symmetry_multiplicity
_atom_site_calc_flag
_atom_site_refinement_flags
_atom_site_disorder_assembly
_atom_site_disorder_group
Ir1 Ir 0.88470(2) -0.755321(17) -0.443354(14) 0.02384(10) Uani 1 1 d . . .
F1 F 1.3021(3) -0.9116(3) -0.5698(2) 0.0485(12) Uani 1 1 d . . .
F2 F 1.0373(3) -0.6934(3) -0.5665(2) 0.0384(10) Uani 1 1 d . . .
F3 F 1.1190(4) -0.3966(3) -0.2416(2) 0.0468(11) Uani 1 1 d . . .
F4 F 1.0800(3) -0.7238(3) -0.3002(2) 0.0401(10) Uani 1 1 d . . .
O1 O 1.0339(4) -0.9715(3) -0.3816(3) 0.0355(12) Uani 1 1 d . . .
O2 O 0.8479(4) -0.4932(3) -0.4775(3) 0.0354(12) Uani 1 1 d . . .
O3 O 0.7911(4) -0.8585(3) -0.5219(2) 0.0305(11) Uani 1 1 d . . .
O4 O 0.7350(4) -0.7283(3) -0.3953(2) 0.0278(10) Uani 1 1 d . . .
N1 N 0.9246(4) -0.8582(4) -0.3925(3) 0.0253(12) Uani 1 1 d . . .
N2 N 0.8493(4) -0.6474(4) -0.4908(3) 0.0252(12) Uani 1 1 d . . .
C1 C 0.8860(6) -0.8991(5) -0.3401(4) 0.0299(16) Uani 1 1 d . . .
C2 C 0.8027(6) -0.8837(5) -0.2977(4) 0.0389(18) Uani 1 1 d . . .
H2A H 0.7577 -0.8334 -0.2993 0.047 Uiso 1 1 calc R . .
C3 C 0.7846(7) -0.9416(6) -0.2525(4) 0.048(2) Uani 1 1 d . . .
H3A H 0.7263 -0.9318 -0.2228 0.058 Uiso 1 1 calc R . .
C4 C 0.8528(7) -1.0169(6) -0.2499(5) 0.052(2) Uani 1 1 d . . .
H4A H 0.8377 -1.0577 -0.2194 0.062 Uiso 1 1 calc R . .
C5 C 0.9396(7) -1.0311(6) -0.2904(4) 0.048(2) Uani 1 1 d . . .
H5A H 0.9873 -1.0793 -0.2878 0.057 Uiso 1 1 calc R . .
C6 C 0.9537(6) -0.9712(5) -0.3354(4) 0.0349(17) Uani 1 1 d . . .
C7 C 1.0096(5) -0.9017(4) -0.4141(4) 0.0266(15) Uani 1 1 d . . .
C8 C 1.0704(5) -0.8712(5) -0.4655(4) 0.0296(16) Uani 1 1 d . . .
C9 C 1.1633(6) -0.9127(5) -0.4929(4) 0.0324(16) Uani 1 1 d . . .
H9A H 1.1916 -0.9648 -0.4778 0.039 Uiso 1 1 calc R . .
C10 C 1.2107(6) -0.8742(5) -0.5423(4) 0.0391(19) Uani 1 1 d . . .
C11 C 1.1714(5) -0.8004(4) -0.5667(3) 0.0260(15) Uani 1 1 d . . .
H11A H 1.2070 -0.7752 -0.6010 0.031 Uiso 1 1 calc R . .
C12 C 1.0771(5) -0.7639(4) -0.5392(4) 0.0280(15) Uani 1 1 d . . .
C13 C 1.0227(5) -0.7950(4) -0.4879(3) 0.0254(15) Uani 1 1 d . . .
C14 C 0.7867(5) -0.6328(5) -0.5515(4) 0.0274(15) Uani 1 1 d . . .
C15 C 0.7368(6) -0.6911(5) -0.6127(4) 0.0331(17) Uani 1 1 d . . .
H15A H 0.7382 -0.7572 -0.6209 0.040 Uiso 1 1 calc R . .
C16 C 0.6843(6) -0.6489(6) -0.6621(4) 0.044(2) Uani 1 1 d . . .
H16A H 0.6486 -0.6873 -0.7050 0.053 Uiso 1 1 calc R . .
C17 C 0.6819(6) -0.5507(6) -0.6508(4) 0.047(2) Uani 1 1 d . . .
H17A H 0.6441 -0.5244 -0.6857 0.056 Uiso 1 1 calc R . .
C18 C 0.7338(6) -0.4931(5) -0.5898(4) 0.0410(19) Uani 1 1 d . . .
H18A H 0.7330 -0.4269 -0.5811 0.049 Uiso 1 1 calc R . .
C19 C 0.7876(6) -0.5366(5) -0.5415(4) 0.0347(17) Uani 1 1 d . . .
C20 C 0.8831(6) -0.5651(4) -0.4507(4) 0.0289(16) Uani 1 1 d . . .
C21 C 0.9533(6) -0.5565(5) -0.3858(4) 0.0290(15) Uani 1 1 d . . .
C22 C 1.0007(6) -0.4723(5) -0.3433(4) 0.0336(17) Uani 1 1 d . . .
H22A H 0.9849 -0.4139 -0.3537 0.040 Uiso 1 1 calc R . .
C23 C 1.0712(6) -0.4771(5) -0.2857(4) 0.0351(17) Uani 1 1 d . . .
C24 C 1.0993(6) -0.5614(5) -0.2708(4) 0.0334(17) Uani 1 1 d . . .
H24A H 1.1505 -0.5633 -0.2313 0.040 Uiso 1 1 calc R . .
C25 C 1.0498(6) -0.6421(5) -0.3161(4) 0.0306(16) Uani 1 1 d . . .
C26 C 0.9719(5) -0.6469(5) -0.3746(4) 0.0287(16) Uani 1 1 d . . .
C27 C 0.5371(6) -0.9942(5) -0.6072(4) 0.0307(16) Uani 1 1 d . . .
H27A H 0.4901 -0.9852 -0.5702 0.037 Uiso 1 1 calc R . .
C28 C 0.4999(7) -1.0563(5) -0.6701(4) 0.045(2) Uani 1 1 d . . .
H28A H 0.4290 -1.0916 -0.6755 0.054 Uiso 1 1 calc R . .
C29 C 0.5648(8) -1.0674(6) -0.7249(4) 0.050(2) Uani 1 1 d . . .
H29A H 0.5376 -1.1084 -0.7688 0.060 Uiso 1 1 calc R . .
C30 C 0.6695(7) -1.0190(6) -0.7164(4) 0.047(2) Uani 1 1 d . . .
H30A H 0.7151 -1.0270 -0.7541 0.056 Uiso 1 1 calc R . .
C31 C 0.7077(6) -0.9589(5) -0.6525(4) 0.0386(18) Uani 1 1 d . . .
H31A H 0.7805 -0.9266 -0.6464 0.046 Uiso 1 1 calc R . .
C32 C 0.6417(6) -0.9449(4) -0.5970(4) 0.0289(15) Uani 1 1 d . . .
C33 C 0.6852(5) -0.8754(4) -0.5299(4) 0.0274(15) Uani 1 1 d . . .
C34 C 0.6118(5) -0.8329(5) -0.4847(3) 0.0266(15) Uani 1 1 d . . .
H34A H 0.5343 -0.8516 -0.4986 0.032 Uiso 1 1 calc R . .
C35 C 0.6377(5) -0.7663(4) -0.4213(3) 0.0236(14) Uani 1 1 d . . .
C36 C 0.5456(6) -0.7334(4) -0.3773(4) 0.0287(16) Uani 1 1 d . . .
C37 C 0.4303(6) -0.7573(5) -0.4033(4) 0.0359(17) Uani 1 1 d . . .
H37A H 0.4099 -0.7940 -0.4497 0.043 Uiso 1 1 calc R . .
C38 C 0.3481(6) -0.7268(5) -0.3608(4) 0.0388(18) Uani 1 1 d . . .
H38A H 0.2713 -0.7429 -0.3781 0.047 Uiso 1 1 calc R . .
C39 C 0.3769(6) -0.6740(6) -0.2945(4) 0.045(2) Uani 1 1 d . . .
H39A H 0.3200 -0.6544 -0.2655 0.054 Uiso 1 1 calc R . .
C40 C 0.4849(7) -0.6492(7) -0.2696(5) 0.065(3) Uani 1 1 d . . .
H40A H 0.5040 -0.6111 -0.2236 0.078 Uiso 1 1 calc R . .
C41 C 0.5686(7) -0.6792(6) -0.3110(5) 0.056(3) Uani 1 1 d . . .
H41A H 0.6446 -0.6612 -0.2924 0.067 Uiso 1 1 calc R . .
Ir2 Ir 0.78260(3) -0.28167(2) -0.137126(15) 0.03174(13) Uani 0.8999(14) 1 d P A 1
Ir2' Ir 0.7304(2) -0.2499(2) -0.09111(14) 0.03174(13) Uani 0.10 1 d P A 2
F5 F 0.9198(5) -0.6877(3) -0.1834(3) 0.0683(15) Uani 1 1 d . A .
F6 F 0.9287(5) -0.3959(4) -0.0286(2) 0.0728(17) Uani 1 1 d . A .
F7 F 1.2506(5) -0.0815(5) -0.1426(4) 0.111(2) Uani 1 1 d . A .
F8 F 0.9381(4) -0.2676(3) -0.2718(2) 0.0584(13) Uani 1 1 d . A .
O5 O 0.7130(4) -0.4700(4) -0.3274(3) 0.0439(13) Uani 1 1 d . A .
O6 O 0.9797(6) -0.1428(5) 0.0425(3) 0.076(2) Uani 1 1 d . A .
O7 O 0.6262(5) -0.3349(4) -0.1186(3) 0.0524(15) Uani 1 1 d . . .
O8 O 0.7192(4) -0.1518(4) -0.1348(3) 0.0452(14) Uani 1 1 d . . .
N3 N 0.7311(5) -0.3425(5) -0.2392(3) 0.0402(16) Uani 1 1 d . . .
N4 N 0.8404(6) -0.2259(5) -0.0348(3) 0.0477(18) Uani 1 1 d . . .
C42 C 0.6681(6) -0.3236(6) -0.2984(4) 0.0384(18) Uani 1 1 d . A .
C43 C 0.6185(6) -0.2405(6) -0.3074(4) 0.0399(19) Uani 1 1 d . . .
H43A H 0.6232 -0.1850 -0.2714 0.048 Uiso 1 1 calc R A .
C44 C 0.5626(6) -0.2500(6) -0.3748(5) 0.047(2) Uani 1 1 d . A .
H44A H 0.5283 -0.1974 -0.3851 0.056 Uiso 1 1 calc R . .
C45 C 0.5539(6) -0.3280(7) -0.4259(4) 0.048(2) Uani 1 1 d . . .
H45A H 0.5123 -0.3277 -0.4695 0.057 Uiso 1 1 calc R A .
C46 C 0.6022(6) -0.4097(6) -0.4192(4) 0.050(2) Uani 1 1 d . A .
H46A H 0.5972 -0.4646 -0.4558 0.060 Uiso 1 1 calc R . .
C47 C 0.6591(6) -0.4007(6) -0.3517(4) 0.0397(18) Uani 1 1 d . . .
C48 C 0.7525(6) -0.4290(6) -0.2590(4) 0.0404(19) Uani 1 1 d . A .
C49 C 0.8121(6) -0.4728(6) -0.2104(4) 0.0402(18) Uani 1 1 d . . .
C50 C 0.8382(6) -0.5663(5) -0.2246(4) 0.0409(19) Uani 1 1 d . A .
H50A H 0.8189 -0.6063 -0.2700 0.049 Uiso 1 1 calc R . .
C51 C 0.8911(7) -0.5969(6) -0.1722(5) 0.048(2) Uani 1 1 d . . .
C52 C 0.9212(7) -0.5419(6) -0.1063(5) 0.053(2) Uani 1 1 d . A .
H52A H 0.9579 -0.5661 -0.0698 0.064 Uiso 1 1 calc R . .
C53 C 0.8958(7) -0.4490(6) -0.0946(4) 0.052(2) Uani 1 1 d . . .
C54 C 0.8367(7) -0.4111(6) -0.1439(4) 0.0411(19) Uani 1 1 d . A .
C55 C 0.8111(8) -0.2257(6) 0.0319(4) 0.050(2) Uani 1 1 d . A .
C56 C 0.7192(8) -0.2640(6) 0.0577(4) 0.055(2) Uani 1 1 d . . .
H56A H 0.6585 -0.2996 0.0266 0.066 Uiso 1 1 calc R A .
C57 C 0.7186(10) -0.2489(8) 0.1287(5) 0.077(3) Uani 1 1 d . A .
H57A H 0.6564 -0.2742 0.1475 0.093 Uiso 1 1 calc R . .
C58 C 0.8059(12) -0.1979(8) 0.1738(5) 0.082(4) Uani 1 1 d . . .
H58A H 0.8020 -0.1888 0.2231 0.098 Uiso 1 1 calc R A .
C59 C 0.8962(11) -0.1604(8) 0.1514(6) 0.079(3) Uani 1 1 d . A .
H59A H 0.9571 -0.1264 0.1832 0.095 Uiso 1 1 calc R . .
C60 C 0.8957(9) -0.1737(7) 0.0808(5) 0.065(3) Uani 1 1 d . . .
C61 C 0.9386(8) -0.1770(6) -0.0265(4) 0.052(2) Uani 1 1 d . A .
C62 C 0.9961(7) -0.1726(6) -0.0871(5) 0.053(2) Uani 1 1 d . . .
C63 C 1.1006(9) -0.1233(7) -0.0824(6) 0.070(3) Uani 1 1 d . A .
H63A H 1.1372 -0.0874 -0.0388 0.084 Uiso 1 1 calc R . .
C64 C 1.1478(8) -0.1292(8) -0.1441(7) 0.079(3) Uani 1 1 d . . .
C65 C 1.0953(8) -0.1788(7) -0.2075(5) 0.060(3) Uani 1 1 d . A .
H65A H 1.1296 -0.1830 -0.2499 0.072 Uiso 1 1 calc R . .
C66 C 0.9884(7) -0.2232(5) -0.2071(4) 0.0418(19) Uani 1 1 d . . .
C67 C 0.9332(7) -0.2227(5) -0.1478(4) 0.043(2) Uani 1 1 d . A .
C68 C 0.3335(9) -0.3157(9) -0.1026(6) 0.0861(14) Uani 1 1 d . A .
H68A H 0.3254 -0.2578 -0.1158 0.103 Uiso 1 1 calc R . .
C69 C 0.2407(9) -0.3650(9) -0.0900(6) 0.0861(14) Uani 1 1 d . . .
H69A H 0.1694 -0.3423 -0.0961 0.103 Uiso 1 1 calc R . .
C70 C 0.2492(9) -0.4456(9) -0.0691(6) 0.0861(14) Uani 1 1 d . . .
H70A H 0.1860 -0.4770 -0.0553 0.103 Uiso 1 1 calc R . .
C71 C 0.3520(9) -0.4823(9) -0.0679(6) 0.0861(14) Uani 1 1 d . . .
H71A H 0.3579 -0.5427 -0.0584 0.103 Uiso 1 1 calc R . .
C72 C 0.4486(9) -0.4299(9) -0.0810(6) 0.0861(14) Uani 1 1 d . A .
H72A H 0.5197 -0.4539 -0.0785 0.103 Uiso 1 1 calc R . .
C73 C 0.4383(9) -0.3455(9) -0.0970(6) 0.0861(14) Uani 1 1 d . . .
C74 C 0.5439(7) -0.2902(6) -0.1072(4) 0.046(2) Uani 1 1 d . A .
C75 C 0.5404(7) -0.1928(7) -0.1015(4) 0.056(2) Uani 1 1 d . . .
H75A H 0.4727 -0.1676 -0.0891 0.067 Uiso 1 1 calc R A 2
C76 C 0.6267(7) -0.1297(6) -0.1122(4) 0.047(2) Uani 1 1 d . A .
C77 C 0.6136(8) -0.0273(7) -0.0987(5) 0.058(3) Uani 1 1 d . . .
C78 C 0.5093(9) 0.0070(8) -0.0947(5) 0.074(3) Uani 1 1 d . A .
H78A H 0.4441 -0.0360 -0.1017 0.089 Uiso 1 1 calc R . .
C79 C 0.4982(10) 0.1008(7) -0.0810(6) 0.075(3) Uani 1 1 d . . .
H79A H 0.4265 0.1235 -0.0784 0.090 Uiso 1 1 calc R A .
C80 C 0.5972(11) 0.1638(8) -0.0707(5) 0.077(4) Uani 1 1 d . A .
H80A H 0.5911 0.2294 -0.0623 0.092 Uiso 1 1 calc R . .
C81 C 0.6991(11) 0.1320(8) -0.0726(6) 0.088(4) Uani 1 1 d . . .
H81A H 0.7651 0.1741 -0.0649 0.106 Uiso 1 1 calc R A .
C82 C 0.7050(9) 0.0351(7) -0.0864(5) 0.065(3) Uani 1 1 d . A .
H82A H 0.7768 0.0121 -0.0870 0.078 Uiso 1 1 calc R . .

loop_
_atom_site_aniso_label
_atom_site_aniso_U_11
_atom_site_aniso_U_22
_atom_site_aniso_U_33
_atom_site_aniso_U_23
_atom_site_aniso_U_13
_atom_site_aniso_U_12
Ir1 0.01819(14) 0.02274(15) 0.03430(18) 0.01220(12) 0.00407(11) 0.00747(11)
F1 0.032(2) 0.053(3) 0.068(3) 0.015(2) 0.020(2) 0.028(2)
F2 0.037(2) 0.034(2) 0.056(3) 0.025(2) 0.020(2) 0.0136(19)
F3 0.047(3) 0.036(2) 0.049(3) -0.005(2) -0.005(2) 0.003(2)
F4 0.040(2) 0.034(2) 0.047(3) 0.0127(19) -0.008(2) 0.012(2)
O1 0.035(3) 0.030(3) 0.047(3) 0.017(2) 0.004(2) 0.015(2)
O2 0.039(3) 0.025(2) 0.047(3) 0.018(2) 0.003(2) 0.009(2)
O3 0.025(3) 0.025(2) 0.045(3) 0.013(2) 0.005(2) 0.006(2)
O4 0.024(2) 0.026(2) 0.035(3) 0.007(2) 0.008(2) 0.008(2)
N1 0.020(3) 0.024(3) 0.035(3) 0.013(2) 0.001(2) 0.003(2)
N2 0.015(3) 0.030(3) 0.035(3) 0.015(3) 0.005(2) 0.006(2)
C1 0.028(4) 0.025(4) 0.039(4) 0.016(3) -0.002(3) 0.001(3)
C2 0.025(4) 0.043(4) 0.058(5) 0.030(4) 0.004(4) 0.006(3)
C3 0.036(4) 0.067(6) 0.050(5) 0.033(4) 0.004(4) 0.003(4)
C4 0.053(5) 0.053(5) 0.057(6) 0.035(4) -0.004(5) 0.001(4)
C5 0.056(6) 0.040(5) 0.053(5) 0.023(4) 0.000(4) 0.006(4)
C6 0.036(4) 0.032(4) 0.037(4) 0.015(3) -0.007(3) 0.003(3)
C7 0.024(3) 0.022(3) 0.034(4) 0.008(3) -0.003(3) 0.006(3)
C8 0.022(3) 0.030(4) 0.036(4) 0.004(3) 0.000(3) 0.009(3)
C9 0.025(4) 0.024(4) 0.048(4) 0.009(3) -0.002(3) 0.009(3)
C10 0.021(4) 0.039(4) 0.055(5) 0.000(4) 0.009(4) 0.010(3)
C11 0.022(3) 0.025(3) 0.033(4) 0.008(3) 0.007(3) 0.005(3)
C12 0.021(3) 0.023(3) 0.040(4) 0.007(3) 0.003(3) 0.004(3)
C13 0.020(3) 0.023(3) 0.033(4) 0.005(3) 0.004(3) 0.000(3)
C14 0.023(3) 0.031(4) 0.036(4) 0.019(3) 0.011(3) 0.011(3)
C15 0.030(4) 0.039(4) 0.037(4) 0.020(3) 0.008(3) 0.008(3)
C16 0.033(4) 0.058(5) 0.046(5) 0.026(4) 0.003(4) 0.003(4)
C17 0.035(4) 0.063(6) 0.054(5) 0.040(4) 0.003(4) 0.011(4)
C18 0.040(4) 0.040(4) 0.054(5) 0.030(4) 0.008(4) 0.016(4)
C19 0.034(4) 0.033(4) 0.046(5) 0.021(3) 0.012(4) 0.015(3)
C20 0.028(4) 0.020(3) 0.044(4) 0.015(3) 0.009(3) 0.007(3)
C21 0.024(3) 0.030(4) 0.035(4) 0.010(3) 0.005(3) 0.007(3)
C22 0.038(4) 0.024(4) 0.040(4) 0.008(3) 0.009(4) 0.002(3)
C23 0.031(4) 0.032(4) 0.041(4) 0.005(3) 0.005(4) 0.000(3)
C24 0.025(4) 0.042(4) 0.030(4) 0.003(3) 0.000(3) 0.008(3)
C25 0.026(4) 0.032(4) 0.038(4) 0.014(3) 0.004(3) 0.011(3)
C26 0.023(4) 0.032(4) 0.037(4) 0.015(3) 0.012(3) 0.010(3)
C27 0.029(4) 0.031(4) 0.036(4) 0.014(3) 0.003(3) 0.011(3)
C28 0.039(5) 0.035(4) 0.063(6) 0.018(4) -0.005(4) 0.001(4)
C29 0.069(6) 0.039(5) 0.035(5) -0.002(4) -0.008(4) 0.005(4)
C30 0.052(5) 0.046(5) 0.042(5) 0.007(4) 0.011(4) 0.008(4)
C31 0.035(4) 0.034(4) 0.049(5) 0.010(4) 0.010(4) 0.010(3)
C32 0.025(4) 0.026(4) 0.041(4) 0.017(3) 0.003(3) 0.011(3)
C33 0.023(4) 0.026(3) 0.040(4) 0.021(3) 0.000(3) 0.002(3)
C34 0.016(3) 0.036(4) 0.031(4) 0.014(3) 0.004(3) 0.007(3)
C35 0.018(3) 0.030(4) 0.029(4) 0.021(3) -0.002(3) 0.007(3)
C36 0.028(4) 0.022(3) 0.041(4) 0.012(3) 0.010(3) 0.010(3)
C37 0.028(4) 0.048(5) 0.035(4) 0.013(3) 0.005(3) 0.011(4)
C38 0.028(4) 0.042(4) 0.050(5) 0.013(4) 0.010(4) 0.014(3)
C39 0.027(4) 0.059(5) 0.055(5) 0.015(4) 0.018(4) 0.017(4)
C40 0.037(5) 0.085(7) 0.060(6) -0.014(5) 0.014(5) 0.010(5)
C41 0.026(4) 0.049(5) 0.078(7) -0.006(5) -0.022(4) 0.005(4)
Ir2 0.0342(2) 0.0397(2) 0.02470(19) 0.01188(15) 0.00121(14) 0.01426(16)
Ir2' 0.0342(2) 0.0397(2) 0.02470(19) 0.01188(15) 0.00121(14) 0.01426(16)
F5 0.082(4) 0.049(3) 0.080(4) 0.027(3) 0.000(3) 0.024(3)
F6 0.107(5) 0.073(4) 0.039(3) 0.012(3) -0.017(3) 0.042(3)
F7 0.050(4) 0.148(6) 0.154(6) 0.088(5) -0.010(4) -0.012(4)
F8 0.071(3) 0.063(3) 0.049(3) 0.022(2) 0.018(3) 0.020(3)
O5 0.042(3) 0.052(3) 0.040(3) 0.014(3) 0.005(3) 0.011(3)
O6 0.080(5) 0.092(5) 0.048(4) 0.010(4) -0.023(4) 0.011(4)
O7 0.050(4) 0.067(4) 0.043(3) 0.013(3) 0.001(3) 0.027(3)
O8 0.040(3) 0.050(3) 0.047(3) 0.014(3) -0.002(3) 0.014(3)
N3 0.038(4) 0.059(4) 0.025(3) 0.012(3) -0.005(3) 0.011(3)
N4 0.057(5) 0.058(4) 0.026(3) 0.007(3) -0.008(3) 0.017(4)
C42 0.025(4) 0.061(5) 0.037(4) 0.026(4) 0.001(3) 0.014(4)
C43 0.031(4) 0.056(5) 0.037(4) 0.023(4) -0.004(3) 0.012(4)
C44 0.026(4) 0.061(6) 0.064(6) 0.040(5) -0.003(4) 0.005(4)
C45 0.030(4) 0.079(6) 0.041(5) 0.028(5) 0.000(4) 0.014(4)
C46 0.033(4) 0.072(6) 0.051(5) 0.026(5) 0.005(4) 0.010(4)
C47 0.029(4) 0.053(5) 0.044(5) 0.025(4) 0.003(4) 0.016(4)
C48 0.037(4) 0.048(5) 0.037(4) 0.010(4) 0.001(4) 0.015(4)
C49 0.033(4) 0.052(5) 0.042(5) 0.018(4) 0.006(4) 0.014(4)
C50 0.037(4) 0.044(5) 0.042(5) 0.013(4) -0.002(4) 0.009(4)
C51 0.052(5) 0.043(5) 0.058(6) 0.022(4) 0.016(4) 0.026(4)
C52 0.055(6) 0.066(6) 0.051(5) 0.031(5) 0.008(4) 0.030(5)
C53 0.057(6) 0.067(6) 0.038(5) 0.016(4) 0.007(4) 0.025(5)
C54 0.043(5) 0.049(5) 0.034(4) 0.013(4) 0.002(4) 0.012(4)
C55 0.071(6) 0.054(5) 0.032(4) 0.009(4) 0.007(4) 0.039(5)
C56 0.068(6) 0.069(6) 0.036(5) 0.027(4) -0.001(4) 0.028(5)
C57 0.104(9) 0.095(8) 0.052(6) 0.033(6) 0.024(6) 0.067(7)
C58 0.123(11) 0.096(9) 0.030(5) 0.007(6) 0.001(6) 0.069(8)
C59 0.093(9) 0.093(9) 0.052(7) 0.018(6) -0.004(6) 0.025(7)
C60 0.070(7) 0.077(7) 0.047(6) 0.010(5) -0.002(5) 0.032(6)
C61 0.051(6) 0.059(6) 0.043(5) 0.006(4) -0.006(4) 0.018(5)
C62 0.045(5) 0.061(6) 0.055(6) 0.018(5) -0.009(5) 0.014(5)
C63 0.063(7) 0.080(7) 0.068(7) 0.031(6) -0.014(6) 0.003(6)
C64 0.044(6) 0.096(8) 0.114(10) 0.064(8) -0.003(7) 0.009(6)
C65 0.058(6) 0.073(7) 0.071(7) 0.047(5) 0.016(5) 0.033(5)
C66 0.047(5) 0.041(4) 0.043(5) 0.018(4) -0.002(4) 0.022(4)
C67 0.051(5) 0.044(5) 0.040(4) 0.016(4) 0.001(4) 0.029(4)
C68 0.059(3) 0.117(4) 0.093(3) 0.050(3) 0.008(3) 0.003(3)
C69 0.059(3) 0.117(4) 0.093(3) 0.050(3) 0.008(3) 0.003(3)
C70 0.059(3) 0.117(4) 0.093(3) 0.050(3) 0.008(3) 0.003(3)
C71 0.059(3) 0.117(4) 0.093(3) 0.050(3) 0.008(3) 0.003(3)
C72 0.059(3) 0.117(4) 0.093(3) 0.050(3) 0.008(3) 0.003(3)
C73 0.059(3) 0.117(4) 0.093(3) 0.050(3) 0.008(3) 0.003(3)
C74 0.048(5) 0.061(5) 0.038(5) 0.018(4) 0.016(4) 0.024(5)
C75 0.039(5) 0.086(7) 0.053(5) 0.029(5) 0.009(4) 0.034(5)
C76 0.052(5) 0.054(5) 0.039(5) 0.016(4) 0.005(4) 0.023(5)
C77 0.066(6) 0.075(7) 0.047(5) 0.029(5) 0.015(5) 0.035(6)
C78 0.073(7) 0.094(8) 0.062(6) 0.018(6) 0.009(5) 0.057(6)
C79 0.080(8) 0.065(7) 0.089(8) 0.022(6) 0.015(7) 0.049(6)
C80 0.121(10) 0.073(7) 0.042(5) 0.007(5) 0.004(6) 0.064(8)
C81 0.116(10) 0.060(7) 0.078(8) -0.008(6) -0.006(7) 0.031(7)
C82 0.073(7) 0.060(6) 0.056(6) 0.002(5) -0.002(5) 0.011(6)

loop_
_atom_type_symbol
_atom_type_description
_atom_type_scat_dispersion_real
_atom_type_scat_dispersion_imag
_atom_type_scat_source
C C 0.0033 0.0016 'International Tables Vol C Tables 4.2.6.8 and 6.1.1.4'
H H 0.0000 0.0000 'International Tables Vol C Tables 4.2.6.8 and 6.1.1.4'
N N 0.0061 0.0033 'International Tables Vol C Tables 4.2.6.8 and 6.1.1.4'
O O 0.0106 0.0060 'International Tables Vol C Tables 4.2.6.8 and 6.1.1.4'
F F 0.0171 0.0103 'International Tables Vol C Tables 4.2.6.8 and 6.1.1.4'
Ir Ir -1.4442 7.9887 'International Tables Vol C Tables 4.2.6.8 and 6.1.1.4'

loop_
_geom_angle_atom_site_label_1
_geom_angle_atom_site_label_2
_geom_angle_atom_site_label_3
_geom_angle
C26 Ir1 C13 92.2(2)
C26 Ir1 N1 97.9(2)
C13 Ir1 N1 79.5(2)
C26 Ir1 N2 79.4(2)
C13 Ir1 N2 100.4(2)
N1 Ir1 N2 177.3(2)
C26 Ir1 O3 173.9(2)
C13 Ir1 O3 88.0(2)
N1 Ir1 O3 88.10(19)
N2 Ir1 O3 94.6(2)
C26 Ir1 O4 91.7(2)
C13 Ir1 O4 174.0(2)
N1 Ir1 O4 95.38(19)
N2 Ir1 O4 84.83(18)
O3 Ir1 O4 88.68(17)
C7 O1 C6 103.7(5)
C20 O2 C19 104.1(5)
C33 O3 Ir1 126.2(4)
C35 O4 Ir1 124.8(4)
C7 N1 C1 107.0(6)
C7 N1 Ir1 114.4(4)
C1 N1 Ir1 138.5(4)
C20 N2 C14 107.3(5)
C20 N2 Ir1 112.9(4)
C14 N2 Ir1 139.2(4)
C2 C1 N1 134.6(6)
C2 C1 C6 119.8(7)
N1 C1 C6 105.5(6)
C1 C2 C3 119.0(7)
C1 C2 H2A 120.5
C3 C2 H2A 120.5
C2 C3 C4 120.4(8)
C2 C3 H3A 119.8
C4 C3 H3A 119.8
C5 C4 C3 121.2(8)
C5 C4 H4A 119.4
C3 C4 H4A 119.4
C4 C5 C6 116.1(8)
C4 C5 H5A 122.0
C6 C5 H5A 122.0
O1 C6 C5 127.1(7)
O1 C6 C1 109.4(6)
C5 C6 C1 123.4(7)
N1 C7 O1 114.3(6)
N1 C7 C8 119.6(6)
O1 C7 C8 126.1(6)
C9 C8 C13 124.0(6)
C9 C8 C7 124.7(6)
C13 C8 C7 111.3(6)
C10 C9 C8 116.4(6)
C10 C9 H9A 121.8
C8 C9 H9A 121.8
F1 C10 C9 118.4(7)
F1 C10 C11 117.7(7)
C9 C10 C11 123.8(6)
C10 C11 C12 117.2(6)
C10 C11 H11A 121.4
C12 C11 H11A 121.4
F2 C12 C13 119.3(5)
F2 C12 C11 115.9(6)
C13 C12 C11 124.7(6)
C12 C13 C8 113.8(6)
C12 C13 Ir1 131.2(5)
C8 C13 Ir1 115.0(5)
C15 C14 C19 120.9(7)
C15 C14 N2 133.9(6)
C19 C14 N2 105.0(6)
C14 C15 C16 116.7(7)
C14 C15 H15A 121.6
C16 C15 H15A 121.6
C15 C16 C17 122.2(8)
C15 C16 H16A 118.9
C17 C16 H16A 118.9
C18 C17 C16 120.5(7)
C18 C17 H17A 119.8
C16 C17 H17A 119.8
C19 C18 C17 116.4(7)
C19 C18 H18A 121.8
C17 C18 H18A 121.8
C18 C19 O2 126.9(7)
C18 C19 C14 123.1(7)
O2 C19 C14 110.0(6)
N2 C20 O2 113.6(6)
N2 C20 C21 120.6(6)
O2 C20 C21 125.8(6)
C22 C21 C26 125.7(7)
C22 C21 C20 124.4(6)
C26 C21 C20 109.9(6)
C23 C22 C21 116.8(7)
C23 C22 H22A 121.6
C21 C22 H22A 121.6
F3 C23 C22 119.3(6)
F3 C23 C24 117.8(7)
C22 C23 C24 122.8(7)
C25 C24 C23 116.9(7)
C25 C24 H24A 121.6
C23 C24 H24A 121.6
F4 C25 C24 115.3(6)
F4 C25 C26 118.7(6)
C24 C25 C26 125.9(6)
C25 C26 C21 111.8(6)
C25 C26 Ir1 132.2(5)
C21 C26 Ir1 116.0(5)
C32 C27 C28 121.0(7)
C32 C27 H27A 119.5
C28 C27 H27A 119.5
C29 C28 C27 120.3(8)
C29 C28 H28A 119.9
C27 C28 H28A 119.9
C30 C29 C28 120.0(7)
C30 C29 H29A 120.0
C28 C29 H29A 120.0
C29 C30 C31 119.4(7)
C29 C30 H30A 120.3
C31 C30 H30A 120.3
C30 C31 C32 121.3(7)
C30 C31 H31A 119.4
C32 C31 H31A 119.4
C27 C32 C31 118.0(7)
C27 C32 C33 123.0(6)
C31 C32 C33 119.0(6)
O3 C33 C34 125.8(6)
O3 C33 C32 113.4(6)
C34 C33 C32 120.7(6)
C35 C34 C33 128.1(6)
C35 C34 H34A 115.9
C33 C34 H34A 115.9
O4 C35 C34 126.0(6)
O4 C35 C36 114.2(6)
C34 C35 C36 119.9(6)
C41 C36 C37 116.8(6)
C41 C36 C35 121.6(6)
C37 C36 C35 121.6(6)
C38 C37 C36 119.9(7)
C38 C37 H37A 120.1
C36 C37 H37A 120.1
C39 C38 C37 120.3(7)
C39 C38 H38A 119.8
C37 C38 H38A 119.8
C38 C39 C40 120.7(7)
C38 C39 H39A 119.7
C40 C39 H39A 119.7
C39 C40 C41 120.0(8)
C39 C40 H40A 120.0
C41 C40 H40A 120.0
C40 C41 C36 122.3(7)
C40 C41 H41A 118.9
C36 C41 H41A 118.9
C67 Ir2 N3 99.6(3)
C67 Ir2 C54 93.5(3)
N3 Ir2 C54 79.0(3)
C67 Ir2 N4 79.3(3)
N3 Ir2 N4 176.9(3)
C54 Ir2 N4 98.1(3)
C67 Ir2 O7 175.4(3)
N3 Ir2 O7 84.5(2)
C54 Ir2 O7 89.1(3)
N4 Ir2 O7 96.6(3)
C67 Ir2 O8 88.6(2)
N3 Ir2 O8 98.0(2)
C54 Ir2 O8 176.6(3)
N4 Ir2 O8 84.9(2)
O7 Ir2 O8 89.0(2)
N4 Ir2' O7 138.6(4)
N4 Ir2' O8 108.0(4)
O7 Ir2' O8 113.4(3)
N4 Ir2' C74 145.4(4)
O7 Ir2' C74 32.7(3)
O8 Ir2' C74 93.3(3)
N4 Ir2' C76 119.5(4)
O7 Ir2' C76 95.6(3)
O8 Ir2' C76 33.2(3)
C74 Ir2' C76 66.6(3)
N4 Ir2' C55 31.9(3)
O7 Ir2' C55 116.6(3)
O8 Ir2' C55 121.5(3)
C74 Ir2' C55 113.5(3)
C76 Ir2' C55 113.2(3)
N4 Ir2' C75 136.3(3)
O7 Ir2' C75 65.8(3)
O8 Ir2' C75 64.5(3)
C74 Ir2' C75 34.1(3)
C76 Ir2' C75 33.5(3)
C55 Ir2' C75 112.2(3)
C48 O5 C47 104.3(6)
C61 O6 C60 104.3(7)
C74 O7 Ir2' 100.7(6)
C74 O7 Ir2 126.3(6)
Ir2' O7 Ir2 34.50(15)
C76 O8 Ir2' 95.0(5)
C76 O8 Ir2 124.5(5)
Ir2' O8 Ir2 34.05(12)
C48 N3 C42 104.7(6)
C48 N3 Ir2 115.1(5)
C42 N3 Ir2 139.9(5)
C61 N4 C55 106.7(7)
C61 N4 Ir2' 138.1(7)
C55 N4 Ir2' 109.9(7)
C61 N4 Ir2 113.5(6)
C55 N4 Ir2 139.8(7)
Ir2' N4 Ir2 35.47(16)
C47 C42 N3 108.6(7)
C47 C42 C43 121.1(7)
N3 C42 C43 130.3(7)
C44 C43 C42 112.7(7)
C44 C43 H43A 123.6
C42 C43 H43A 123.6
C45 C44 C43 124.5(8)
C45 C44 H44A 117.7
C43 C44 H44A 117.7
C44 C45 C46 124.2(8)
C44 C45 H45A 117.9
C46 C45 H45A 117.9
C45 C46 C47 111.7(8)
C45 C46 H46A 124.2
C47 C46 H46A 124.2
C42 C47 O5 108.2(6)
C42 C47 C46 125.8(7)
O5 C47 C46 126.0(7)
N3 C48 O5 114.2(7)
N3 C48 C49 119.8(7)
O5 C48 C49 126.0(7)
C50 C49 C54 123.6(7)
C50 C49 C48 125.4(7)
C54 C49 C48 110.8(7)
C51 C50 C49 117.5(7)
C51 C50 H50A 121.2
C49 C50 H50A 121.2
C50 C51 C52 123.4(7)
C50 C51 F5 120.0(8)
C52 C51 F5 116.6(7)
C51 C52 C53 117.4(8)
C51 C52 H52A 121.3
C53 C52 H52A 121.3
F6 C53 C54 120.0(7)
F6 C53 C52 115.8(8)
C54 C53 C52 124.2(8)
C53 C54 C49 113.7(7)
C53 C54 Ir2 131.1(6)
C49 C54 Ir2 115.2(6)
C60 C55 C56 117.5(8)
C60 C55 N4 108.4(9)
C56 C55 N4 134.1(9)
C60 C55 Ir2' 142.6(8)
C56 C55 Ir2' 97.6(6)
N4 C55 Ir2' 38.1(4)
C57 C56 C55 117.9(10)
C57 C56 H56A 121.1
C55 C56 H56A 121.1
C58 C57 C56 121.4(11)
C58 C57 H57A 119.3
C56 C57 H57A 119.3
C59 C58 C57 122.8(10)
C59 C58 H58A 118.6
C57 C58 H58A 118.6
C58 C59 C60 115.8(11)
C58 C59 H59A 122.1
C60 C59 H59A 122.1
C59 C60 C55 124.6(11)
C59 C60 O6 128.2(10)
C55 C60 O6 107.2(8)
N4 C61 O6 113.5(8)
N4 C61 C62 119.5(8)
O6 C61 C62 126.7(9)
C63 C62 C67 126.7(9)
C63 C62 C61 122.7(9)
C67 C62 C61 110.6(8)
C64 C63 C62 116.3(10)
C64 C63 H63A 121.9
C62 C63 H63A 121.9
F7 C64 C63 118.7(11)
F7 C64 C65 118.6(11)
C63 C64 C65 122.7(10)
C64 C65 C66 116.7(9)
C64 C65 H65A 121.6
C66 C65 H65A 121.6
F8 C66 C65 114.2(8)
F8 C66 C67 120.3(8)
C65 C66 C67 125.5(8)
C62 C67 C66 112.1(8)
C62 C67 Ir2 117.0(6)
C66 C67 Ir2 131.0(6)
C69 C68 C73 123.2(12)
C69 C68 H68A 118.4
C73 C68 H68A 118.4
C70 C69 C68 120.2(12)
C70 C69 H69A 119.9
C68 C69 H69A 119.9
C69 C70 C71 118.6(11)
C69 C70 H70A 120.7
C71 C70 H70A 120.7
C70 C71 C72 120.2(12)
C70 C71 H71A 119.9
C72 C71 H71A 119.9
C73 C72 C71 119.2(11)
C73 C72 H72A 120.4
C71 C72 H72A 120.4
C72 C73 C68 118.1(11)
C72 C73 C74 117.5(10)
C68 C73 C74 124.4(11)
O7 C74 C75 126.4(8)
O7 C74 C73 116.2(9)
C75 C74 C73 117.4(8)
O7 C74 Ir2' 46.6(4)
C75 C74 Ir2' 82.4(5)
C73 C74 Ir2' 154.0(7)
C76 C75 C74 126.6(7)
C76 C75 Ir2' 66.2(5)
C74 C75 Ir2' 63.5(5)
C76 C75 H75A 116.7
C74 C75 H75A 116.7
Ir2' C75 H75A 161.2
O8 C76 C75 125.4(8)
O8 C76 C77 114.2(8)
C75 C76 C77 120.4(8)
O8 C76 Ir2' 51.8(4)
C75 C76 Ir2' 80.3(5)
C77 C76 Ir2' 148.6(7)
C82 C77 C78 118.1(10)
C82 C77 C76 119.9(8)
C78 C77 C76 121.9(10)
C79 C78 C77 121.6(12)
C79 C78 H78A 119.2
C77 C78 H78A 119.2
C78 C79 C80 118.2(10)
C78 C79 H79A 120.9
C80 C79 H79A 120.9
C81 C80 C79 121.1(10)
C81 C80 H80A 119.5
C79 C80 H80A 119.5
C80 C81 C82 118.0(12)
C80 C81 H81A 121.0
C82 C81 H81A 121.0
C77 C82 C81 123.0(11)
C77 C82 H82A 118.5
C81 C82 H82A 118.5

loop_
_geom_bond_atom_site_label_1
_geom_bond_atom_site_label_2
_geom_bond_distance
Ir1 C26 2.005(7)
Ir1 C13 2.010(6)
Ir1 N1 2.039(5)
Ir1 N2 2.050(5)
Ir1 O3 2.087(5)
Ir1 O4 2.130(4)
F1 C10 1.367(7)
F2 C12 1.358(7)
F3 C23 1.358(8)
F4 C25 1.366(7)
O1 C7 1.351(8)
O1 C6 1.379(9)
O2 C20 1.351(8)
O2 C19 1.386(9)
O3 C33 1.270(7)
O4 C35 1.271(7)
N1 C7 1.300(8)
N1 C1 1.390(8)
N2 C20 1.306(8)
N2 C14 1.410(8)
C1 C2 1.358(9)
C1 C6 1.395(9)
C2 C3 1.371(10)
C2 H2A 0.9500
C3 C4 1.431(11)
C3 H3A 0.9500
C4 C5 1.368(11)
C4 H4A 0.9500
C5 C6 1.382(10)
C5 H5A 0.9500
C7 C8 1.422(9)
C8 C9 1.407(9)
C8 C13 1.425(9)
C9 C10 1.364(10)
C9 H9A 0.9500
C10 C11 1.370(10)
C11 C12 1.394(8)
C11 H11A 0.9500
C12 C13 1.383(9)
C14 C15 1.370(10)
C14 C19 1.382(9)
C15 C16 1.383(10)
C15 H15A 0.9500
C16 C17 1.413(11)
C16 H16A 0.9500
C17 C18 1.370(11)
C17 H17A 0.9500
C18 C19 1.388(10)
C18 H18A 0.9500
C20 C21 1.435(10)
C21 C22 1.383(9)
C21 C26 1.419(9)
C22 C23 1.364(10)
C22 H22A 0.9500
C23 C24 1.387(10)
C24 C25 1.376(9)
C24 H24A 0.9500
C25 C26 1.397(10)
C27 C32 1.381(9)
C27 C28 1.380(10)
C27 H27A 0.9500
C28 C29 1.370(11)
C28 H28A 0.9500
C29 C30 1.379(11)
C29 H29A 0.9500
C30 C31 1.383(10)
C30 H30A 0.9500
C31 C32 1.390(9)
C31 H31A 0.9500
C32 C33 1.502(9)
C33 C34 1.392(9)
C34 C35 1.397(9)
C34 H34A 0.9500
C35 C36 1.509(9)
C36 C41 1.359(10)
C36 C37 1.425(10)
C37 C38 1.387(9)
C37 H37A 0.9500
C38 C39 1.359(10)
C38 H38A 0.9500
C39 C40 1.341(11)
C39 H39A 0.9500
C40 C41 1.387(11)
C40 H40A 0.9500
C41 H41A 0.9500
Ir2 C67 1.998(9)
Ir2 N3 2.022(6)
Ir2 C54 2.034(8)
Ir2 N4 2.028(6)
Ir2 O7 2.078(6)
Ir2 O8 2.097(5)
Ir2' N4 1.609(7)
Ir2' O7 1.668(7)
Ir2' O8 1.830(6)
Ir2' C74 2.255(9)
Ir2' C76 2.318(8)
Ir2' C55 2.451(9)
Ir2' C75 2.498(8)
F5 C51 1.379(8)
F6 C53 1.364(9)
F7 C64 1.371(11)
F8 C66 1.357(9)
O5 C48 1.367(9)
O5 C47 1.388(8)
O6 C61 1.366(10)
O6 C60 1.416(12)
O7 C74 1.238(9)
O8 C76 1.273(9)
N3 C48 1.297(9)
N3 C42 1.414(9)
N4 C61 1.316(11)
N4 C55 1.379(10)
C42 C47 1.352(10)
C42 C43 1.432(10)
C43 C44 1.398(10)
C43 H43A 0.9500
C44 C45 1.338(11)
C44 H44A 0.9500
C45 C46 1.395(11)
C45 H45A 0.9500
C46 C47 1.404(10)
C46 H46A 0.9500
C48 C49 1.427(10)
C49 C50 1.404(10)
C49 C54 1.408(10)
C50 C51 1.333(11)
C50 H50A 0.9500
C51 C52 1.366(11)
C52 C53 1.394(11)
C52 H52A 0.9500
C53 C54 1.380(11)
C55 C60 1.389(13)
C55 C56 1.387(12)
C56 C57 1.358(12)
C56 H56A 0.9500
C57 C58 1.369(15)
C57 H57A 0.9500
C58 C59 1.332(16)
C58 H58A 0.9500
C59 C60 1.350(13)
C59 H59A 0.9500
C61 C62 1.434(12)
C62 C63 1.390(13)
C62 C67 1.379(11)
C63 C64 1.366(14)
C63 H63A 0.9500
C64 C65 1.368(14)
C65 C66 1.401(12)
C65 H65A 0.9500
C66 C67 1.385(11)
C68 C69 1.356(14)
C68 C73 1.367(14)
C68 H68A 0.9500
C69 C70 1.339(15)
C69 H69A 0.9500
C70 C71 1.386(14)
C70 H70A 0.9500
C71 C72 1.419(14)
C71 H71A 0.9500
C72 C73 1.352(15)
C72 H72A 0.9500
C73 C74 1.510(13)
C74 C75 1.413(12)
C75 C76 1.400(12)
C75 H75A 0.9500
C76 C77 1.492(12)
C77 C82 1.348(13)
C77 C78 1.389(12)
C78 C79 1.363(13)
C78 H78A 0.9500
C79 C80 1.425(15)
C79 H79A 0.9500
C80 C81 1.346(14)
C80 H80A 0.9500
C81 C82 1.398(13)
C81 H81A 0.9500
C82 H82A 0.9500
